data_4107502
loop_
_publ_author_name
'Shinji Kanegawa'
'Satoru Karasawa'
'Masataka Maeyama'
'Motohiro Nakano'
'Noboru Koga'

_publ_contact_author_address
;Graduate School of Pharmaceutical Sciences
 Kyushu University
 3-1-1 Maidashi, Higashi-ku, Fukuoka
 Japan
;
_publ_contact_author_email koga@fc.phar.kyushu-u.ac.jp
_publ_contact_author_fax +81-92-642-6590
_publ_contact_author_name 'Noboru Koga'
_publ_contact_author_phone +81-92-642-6590
_publ_section_title
;
 Crystal Design of Monometallic Single-Molecule Magnets Consisting of
 Cobalt-Aminoxyl Heterospins
;
_journal_name_full 'Journal of the American Chemical Society'
_journal_page_first 3079
_journal_page_last 3094
_journal_paper_doi 10.1021/ja0767579
_journal_volume 130
_journal_year 2008
_chemical_formula_moiety 'C62 H68 Co N10 O4 S2 '
_chemical_formula_sum 'C62 H68 Co N10 O4 S2'
_chemical_formula_weight 1140.34
_chemical_name_systematic
;
tert-butylphenyl)-N-oxylamino}pyridine]di(thiocyanato-N)cobalt(II)
;
_space_group_IT_number 14
_symmetry_cell_setting monoclinic
_symmetry_Int_Tables_number 14
_symmetry_space_group_name_Hall '-P 2ybc'
_symmetry_space_group_name_H-M 'P 1 21/c 1'
_audit_creation_date 2006-12-26
_audit_creation_method 'by CrystalStructure 3.8'
_cell_angle_alpha 90.0000
_cell_angle_beta 129.7325(18)
_cell_angle_gamma 90.0000
_cell_formula_units_Z 2
_cell_length_a 17.0307(11)
_cell_length_b 21.0325(13)
_cell_length_c 10.8981(8)
_cell_measurement_reflns_used 12452
_cell_measurement_temperature 296.1
_cell_measurement_theta_max 25.6
_cell_measurement_theta_min 3.1
_cell_volume 3002.1(4)
_computing_cell_refinement PROCESS-AUTO
_computing_data_collection PROCESS-AUTO
_computing_data_reduction CrystalStructure
_computing_publication_material 'CrystalStructure 3.8'
_computing_structure_refinement SHELXL
_computing_structure_solution SIR2004
_diffrn_detector_area_resol_mean 10.00
_diffrn_measured_fraction_theta_full 0.986
_diffrn_measured_fraction_theta_max 0.986
_diffrn_measurement_device_type 'Rigaku RAXIS-RAPID'
_diffrn_measurement_method \w
_diffrn_radiation_type 'Mo K\a'
_diffrn_radiation_wavelength 0.71075
_diffrn_reflns_av_R_equivalents 0.107
_diffrn_reflns_limit_h_max 20
_diffrn_reflns_limit_h_min -20
_diffrn_reflns_limit_k_max 25
_diffrn_reflns_limit_k_min -25
_diffrn_reflns_limit_l_max 13
_diffrn_reflns_limit_l_min -13
_diffrn_reflns_number 24397
_diffrn_reflns_theta_full 25.65
_diffrn_reflns_theta_max 25.65
_exptl_absorpt_coefficient_mu 0.410
_exptl_absorpt_correction_T_max 0.960
_exptl_absorpt_correction_T_min 0.713
_exptl_absorpt_correction_type multi-scan
_exptl_absorpt_process_details
;
     Higashi, T. (1995). Program for Absorption Correction.
     Rigaku Corporation, Tokyo, Japan.
;
_exptl_crystal_colour brown
_exptl_crystal_density_diffrn 1.261
_exptl_crystal_description needle
_exptl_crystal_F_000 1202.00
_exptl_crystal_size_max 0.60
_exptl_crystal_size_mid 0.20
_exptl_crystal_size_min 0.10
_refine_diff_density_max 0.55
_refine_diff_density_min -0.83
_refine_ls_extinction_coef 0.0029(7)
_refine_ls_extinction_method SHELXL
_refine_ls_goodness_of_fit_ref 1.077
_refine_ls_hydrogen_treatment refall
_refine_ls_number_parameters 360
_refine_ls_number_reflns 5586
_refine_ls_R_factor_gt 0.0580
_refine_ls_shift/su_max 0.0000
_refine_ls_structure_factor_coef Fsqd
_refine_ls_weighting_details 'w = 1/[\s^2^(Fo^2^)+(0.0617P)^2^+2.5488P] where P=(Fo^2^+2Fc^2^)/3'
_refine_ls_weighting_scheme calc
_refine_ls_wR_factor_ref 0.1720
_reflns_number_gt 3149
_reflns_number_total 5586
_reflns_threshold_expression F^2^>2.0\s(F^2^)
_cod_data_source_file ja0767579-file004.cif
_cod_data_source_block '_061020tBuPhNOpyCoNCS'
_cod_original_cell_volume 3002.1(3)
_cod_original_formula_sum 'C62 H68 Co N10 O4 S2 '
_cod_database_code 4107502

loop_
_symmetry_equiv_pos_site_id
_symmetry_equiv_pos_as_xyz
1 +X,+Y,+Z
2 -X,1/2+Y,1/2-Z
3 -X,-Y,-Z
4 +X,1/2-Y,1/2+Z

loop_
_atom_site_label
_atom_site_type_symbol
_atom_site_fract_x
_atom_site_fract_y
_atom_site_fract_z
_atom_site_U_iso_or_equiv
_atom_site_adp_type
_atom_site_occupancy
_atom_site_symmetry_multiplicity
_atom_site_calc_flag
_atom_site_refinement_flags
_atom_site_disorder_assembly
_atom_site_disorder_group
Co1 Co 0.0000 0.0000 0.5000 0.0329(3) Uani 1 2 d S . .
S1 S -0.34326(9) 0.02677(8) -0.00220(16) 0.0697(5) Uani 1 1 d . . .
O1 O 0.0819(3) 0.30117(14) 0.3015(4) 0.0539(9) Uani 1 1 d . . .
O2 O 0.0971(3) -0.1231(2) 0.0074(4) 0.0758(12) Uani 1 1 d . . .
N1 N 0.0456(2) 0.09273(16) 0.4705(4) 0.0367(8) Uani 1 1 d . . .
N2 N 0.1127(3) 0.28146(17) 0.4393(4) 0.0413(9) Uani 1 1 d . . .
N3 N 0.0425(2) -0.05426(16) 0.3766(4) 0.0369(8) Uani 1 1 d . . .
N4 N 0.1364(3) -0.1457(2) 0.1458(4) 0.0489(10) Uani 1 1 d . . .
N5 N -0.1447(2) 0.01396(16) 0.2857(4) 0.0379(9) Uani 1 1 d . . .
C1 C -0.0103(3) 0.1252(2) 0.3321(5) 0.0381(10) Uani 1 1 d . . .
H1 H -0.0658 0.1047 0.2412 0.046 Uiso 1 1 calc R . .
C2 C 0.0092(3) 0.1869(2) 0.3161(5) 0.0385(10) Uani 1 1 d . . .
H2 H -0.0310 0.2069 0.2171 0.046 Uiso 1 1 calc R . .
C3 C 0.0907(3) 0.2183(2) 0.4518(5) 0.0370(10) Uani 1 1 d . . .
C4 C 0.1516(3) 0.1855(2) 0.5968(5) 0.0377(10) Uani 1 1 d . . .
H4 H 0.2081 0.2048 0.6890 0.045 Uiso 1 1 calc R . .
C5 C 0.1257(3) 0.1241(2) 0.5992(5) 0.0379(10) Uani 1 1 d . . .
H5 H 0.1661 0.1026 0.6962 0.045 Uiso 1 1 calc R . .
C6 C 0.1675(3) 0.3248(2) 0.5708(5) 0.0378(10) Uani 1 1 d . . .
C7 C 0.2297(3) 0.3703(2) 0.5792(6) 0.0458(12) Uani 1 1 d . . .
H7 H 0.2364 0.3721 0.5011 0.055 Uiso 1 1 calc R . .
C8 C 0.2813(3) 0.4129(2) 0.7041(6) 0.0437(11) Uani 1 1 d . . .
H8 H 0.3240 0.4427 0.7102 0.052 Uiso 1 1 calc R . .
C9 C 0.2714(3) 0.4127(2) 0.8218(5) 0.0361(10) Uani 1 1 d . . .
C10 C 0.2061(3) 0.3676(2) 0.8070(5) 0.0400(11) Uani 1 1 d . . .
H10 H 0.1970 0.3669 0.8825 0.048 Uiso 1 1 calc R . .
C11 C 0.1541(3) 0.3237(2) 0.6838(5) 0.0400(10) Uani 1 1 d . . .
H11 H 0.1110 0.2940 0.6770 0.048 Uiso 1 1 calc R . .
C12 C 0.3326(3) 0.4586(2) 0.9619(5) 0.0432(11) Uani 1 1 d . . .
C13 C 0.2922(4) 0.4633(3) 1.0527(6) 0.0624(15) Uani 1 1 d . . .
H13A H 0.2208 0.4736 0.9796 0.094 Uiso 1 1 calc R . .
H13B H 0.3287 0.4960 1.1323 0.094 Uiso 1 1 calc R . .
H13C H 0.3018 0.4234 1.1032 0.094 Uiso 1 1 calc R . .
C14 C 0.4433(4) 0.4358(3) 1.0753(7) 0.083(2) Uani 1 1 d . . .
H14A H 0.4471 0.3959 1.1215 0.124 Uiso 1 1 calc R . .
H14B H 0.4847 0.4667 1.1583 0.124 Uiso 1 1 calc R . .
H14C H 0.4677 0.4306 1.0172 0.124 Uiso 1 1 calc R . .
C15 C 0.3279(5) 0.5254(2) 0.8990(7) 0.0675(16) Uani 1 1 d . . .
H15A H 0.2580 0.5383 0.8210 0.101 Uiso 1 1 calc R . .
H15B H 0.3594 0.5243 0.8509 0.101 Uiso 1 1 calc R . .
H15C H 0.3635 0.5551 0.9860 0.101 Uiso 1 1 calc R . .
C16 C 0.1160(3) -0.0996(2) 0.4519(5) 0.0379(10) Uani 1 1 d . . .
H16 H 0.1463 -0.1090 0.5571 0.045 Uiso 1 1 calc R . .
C17 C 0.1489(3) -0.1326(2) 0.3835(5) 0.0392(10) Uani 1 1 d . . .
H17 H 0.1997 -0.1633 0.4406 0.047 Uiso 1 1 calc R . .
C18 C 0.1037(3) -0.1185(2) 0.2254(5) 0.0401(11) Uani 1 1 d . . .
C19 C 0.0254(3) -0.0737(2) 0.1434(5) 0.0421(11) Uani 1 1 d . . .
H19 H -0.0080 -0.0648 0.0367 0.051 Uiso 1 1 calc R . .
C20 C -0.0019(3) -0.0427(2) 0.2227(5) 0.0385(10) Uani 1 1 d . . .
H20 H -0.0534 -0.0124 0.1674 0.046 Uiso 1 1 calc R . .
C21 C 0.2222(3) -0.1877(2) 0.2152(5) 0.0429(11) Uani 1 1 d . . .
C22 C 0.2345(4) -0.2435(2) 0.2925(6) 0.0502(12) Uani 1 1 d . . .
H22 H 0.1874 -0.2547 0.3055 0.060 Uiso 1 1 calc R . .
C23 C 0.3176(4) -0.2834(2) 0.3513(6) 0.0513(12) Uani 1 1 d . . .
H23 H 0.3247 -0.3210 0.4023 0.062 Uiso 1 1 calc R . .
C24 C 0.3900(3) -0.2677(2) 0.3349(5) 0.0434(11) Uani 1 1 d . A .
C25 C 0.3741(3) -0.2111(2) 0.2531(5) 0.0458(12) Uani 1 1 d . . .
H25 H 0.4204 -0.1999 0.2384 0.055 Uiso 1 1 calc R . .
C26 C 0.2920(3) -0.1716(2) 0.1937(6) 0.0469(12) Uani 1 1 d . . .
H26 H 0.2834 -0.1345 0.1397 0.056 Uiso 1 1 calc R . .
C27 C 0.4809(4) -0.3110(2) 0.3987(6) 0.0532(13) Uani 1 1 d . . .
C28 C 0.5337(10) -0.3308(7) 0.5724(16) 0.062(4) Uiso 0.569(17) 1 d P A 2
H28A H 0.4831 -0.3367 0.5846 0.093 Uiso 0.569(17) 1 calc PR A 2
H28B H 0.5806 -0.2982 0.6440 0.093 Uiso 0.569(17) 1 calc PR A 2
H28C H 0.5701 -0.3699 0.5963 0.093 Uiso 0.569(17) 1 calc PR A 2
C29 C 0.5560(9) -0.2853(6) 0.3905(17) 0.075(4) Uiso 0.569(17) 1 d P A 2
H29A H 0.5254 -0.2524 0.3113 0.112 Uiso 0.569(17) 1 calc PR A 2
H29B H 0.5806 -0.3185 0.3623 0.112 Uiso 0.569(17) 1 calc PR A 2
H29C H 0.6119 -0.2680 0.4925 0.112 Uiso 0.569(17) 1 calc PR A 2
C30 C 0.4347(7) -0.3754(5) 0.2954(11) 0.054(3) Uiso 0.569(17) 1 d P A 2
H30A H 0.3664 -0.3816 0.2567 0.081 Uiso 0.569(17) 1 calc PR A 2
H30B H 0.4763 -0.4108 0.3612 0.081 Uiso 0.569(17) 1 calc PR A 2
H30C H 0.4338 -0.3723 0.2066 0.081 Uiso 0.569(17) 1 calc PR A 2
C31 C 0.5199(13) -0.3481(9) 0.548(2) 0.066(6) Uiso 0.431(17) 1 d P A 1
H31A H 0.4654 -0.3539 0.5511 0.099 Uiso 0.431(17) 1 calc PR A 1
H31B H 0.5745 -0.3250 0.6405 0.099 Uiso 0.431(17) 1 calc PR A 1
H31C H 0.5444 -0.3889 0.5457 0.099 Uiso 0.431(17) 1 calc PR A 1
C32 C 0.5795(10) -0.2645(7) 0.4587(18) 0.055(4) Uiso 0.431(17) 1 d P A 1
H32A H 0.5663 -0.2218 0.4719 0.083 Uiso 0.431(17) 1 calc PR A 1
H32B H 0.5884 -0.2653 0.3802 0.083 Uiso 0.431(17) 1 calc PR A 1
H32C H 0.6404 -0.2799 0.5585 0.083 Uiso 0.431(17) 1 calc PR A 1
C33 C 0.4600(12) -0.3471(9) 0.2674(18) 0.081(6) Uiso 0.431(17) 1 d P A 1
H33A H 0.3881 -0.3558 0.1904 0.122 Uiso 0.431(17) 1 calc PR A 1
H33B H 0.4970 -0.3865 0.3069 0.122 Uiso 0.431(17) 1 calc PR A 1
H33C H 0.4809 -0.3231 0.2179 0.122 Uiso 0.431(17) 1 calc PR A 1
C34 C -0.2273(3) 0.0191(2) 0.1655(5) 0.0370(10) Uani 1 1 d . . .

loop_
_atom_site_aniso_label
_atom_site_aniso_U_11
_atom_site_aniso_U_22
_atom_site_aniso_U_33
_atom_site_aniso_U_23
_atom_site_aniso_U_13
_atom_site_aniso_U_12
Co1 0.0332(4) 0.0397(5) 0.0239(4) -0.0010(4) 0.0175(3) 0.0028(4)
S1 0.0401(7) 0.0969(12) 0.0405(8) -0.0140(7) 0.0112(6) 0.0147(7)
O1 0.089(2) 0.0440(19) 0.045(2) 0.0041(15) 0.0500(19) 0.0025(17)
O2 0.069(2) 0.125(3) 0.034(2) 0.007(2) 0.0330(18) 0.032(2)
N1 0.0412(19) 0.042(2) 0.0270(19) 0.0001(16) 0.0218(16) 0.0062(17)
N2 0.055(2) 0.041(2) 0.038(2) 0.0009(17) 0.0343(19) 0.0014(18)
N3 0.0376(18) 0.042(2) 0.031(2) -0.0021(17) 0.0219(16) -0.0005(17)
N4 0.046(2) 0.072(3) 0.029(2) -0.006(2) 0.0239(18) 0.010(2)
N5 0.0386(19) 0.041(2) 0.031(2) -0.0007(16) 0.0208(17) 0.0028(16)
C1 0.037(2) 0.047(3) 0.030(2) -0.003(2) 0.0215(19) 0.001(2)
C2 0.047(2) 0.043(3) 0.033(2) 0.007(2) 0.028(2) 0.008(2)
C3 0.047(2) 0.034(2) 0.037(2) 0.002(2) 0.030(2) 0.004(2)
C4 0.041(2) 0.037(2) 0.031(2) -0.0051(19) 0.021(2) -0.004(2)
C5 0.042(2) 0.044(3) 0.025(2) -0.0041(19) 0.0202(19) 0.001(2)
C6 0.048(2) 0.036(2) 0.035(2) 0.001(2) 0.029(2) 0.003(2)
C7 0.056(3) 0.045(3) 0.054(3) 0.002(2) 0.043(3) 0.000(2)
C8 0.044(2) 0.048(3) 0.051(3) 0.002(2) 0.036(2) -0.001(2)
C9 0.035(2) 0.040(2) 0.037(2) 0.001(2) 0.025(2) 0.0019(19)
C10 0.049(2) 0.043(3) 0.036(3) -0.001(2) 0.031(2) -0.004(2)
C11 0.050(2) 0.042(3) 0.036(3) -0.003(2) 0.032(2) -0.004(2)
C12 0.040(2) 0.046(3) 0.044(3) -0.004(2) 0.027(2) -0.007(2)
C13 0.085(4) 0.061(3) 0.059(3) -0.023(3) 0.054(3) -0.024(3)
C14 0.045(3) 0.108(5) 0.058(4) -0.015(3) 0.016(3) 0.001(3)
C15 0.101(4) 0.049(3) 0.079(4) -0.014(3) 0.070(4) -0.018(3)
C16 0.040(2) 0.045(3) 0.029(2) -0.003(2) 0.0224(19) 0.004(2)
C17 0.040(2) 0.045(3) 0.032(2) -0.001(2) 0.023(2) 0.006(2)
C18 0.040(2) 0.051(3) 0.029(2) -0.010(2) 0.022(2) -0.002(2)
C19 0.040(2) 0.061(3) 0.022(2) -0.004(2) 0.0175(19) 0.001(2)
C20 0.041(2) 0.046(3) 0.028(2) -0.002(2) 0.0217(19) 0.002(2)
C21 0.038(2) 0.055(3) 0.038(3) -0.010(2) 0.025(2) 0.004(2)
C22 0.056(3) 0.059(3) 0.054(3) -0.013(3) 0.043(3) -0.008(2)
C23 0.063(3) 0.047(3) 0.063(3) 0.001(3) 0.049(3) -0.001(2)
C24 0.048(2) 0.044(3) 0.049(3) -0.006(2) 0.036(2) -0.002(2)
C25 0.047(3) 0.052(3) 0.051(3) -0.003(2) 0.038(2) -0.001(2)
C26 0.053(3) 0.054(3) 0.047(3) -0.004(2) 0.038(2) 0.002(2)
C27 0.058(3) 0.057(3) 0.057(3) 0.003(3) 0.043(3) 0.011(2)
C34 0.044(2) 0.040(2) 0.030(2) -0.0018(19) 0.025(2) 0.008(2)

loop_
_atom_type_symbol
_atom_type_description
_atom_type_scat_dispersion_real
_atom_type_scat_dispersion_imag
_atom_type_scat_source
C C 0.003 0.002
;
International Tables for Crystallography
(1992, Vol. C, Tables 4.2.6.8 and 6.1.1.4)
;
H H 0.000 0.000
;
International Tables for Crystallography
(1992, Vol. C, Table 6.1.1.4)
;
O O 0.011 0.006
;
International Tables for Crystallography
(1992, Vol. C, Tables 4.2.6.8 and 6.1.1.4)
;
N N 0.006 0.003
;
International Tables for Crystallography
(1992, Vol. C, Tables 4.2.6.8 and 6.1.1.4)
;
S S 0.125 0.123
;
International Tables for Crystallography
(1992, Vol. C, Tables 4.2.6.8 and 6.1.1.4)
;
Co Co 0.349 0.972
;
International Tables for Crystallography
(1992, Vol. C, Tables 4.2.6.8 and 6.1.1.4)
;

loop_
_geom_angle_atom_site_label_1
_geom_angle_atom_site_label_2
_geom_angle_atom_site_label_3
_geom_angle
_geom_angle_site_symmetry_1
_geom_angle_site_symmetry_3
N5 Co1 N5 180.0 . 3_556
N5 Co1 N1 90.81(13) . 3_556
N5 Co1 N1 89.19(13) 3_556 3_556
N5 Co1 N1 89.19(13) . .
N5 Co1 N1 90.81(13) 3_556 .
N1 Co1 N1 180.0 3_556 .
N5 Co1 N3 90.17(13) . .
N5 Co1 N3 89.83(13) 3_556 .
N1 Co1 N3 85.07(12) 3_556 .
N1 Co1 N3 94.93(12) . .
N5 Co1 N3 89.83(13) . 3_556
N5 Co1 N3 90.17(13) 3_556 3_556
N1 Co1 N3 94.93(12) 3_556 3_556
N1 Co1 N3 85.07(12) . 3_556
N3 Co1 N3 180.00(15) . 3_556
C1 N1 C5 116.0(4) . .
C1 N1 Co1 123.5(3) . .
C5 N1 Co1 119.9(3) . .
O1 N2 C3 118.4(3) . .
O1 N2 C6 118.5(3) . .
C3 N2 C6 123.2(4) . .
C20 N3 C16 116.4(4) . .
C20 N3 Co1 121.5(3) . .
C16 N3 Co1 122.1(3) . .
O2 N4 C18 117.0(4) . .
O2 N4 C21 115.8(4) . .
C18 N4 C21 126.1(4) . .
C34 N5 Co1 177.0(4) . .
N1 C1 C2 124.4(4) . .
N1 C1 H1 117.8 . .
C2 C1 H1 117.8 . .
C1 C2 C3 118.1(4) . .
C1 C2 H2 121.0 . .
C3 C2 H2 121.0 . .
C2 C3 C4 119.0(4) . .
C2 C3 N2 119.4(4) . .
C4 C3 N2 121.5(4) . .
C5 C4 C3 118.1(4) . .
C5 C4 H4 120.9 . .
C3 C4 H4 120.9 . .
N1 C5 C4 124.4(4) . .
N1 C5 H5 117.8 . .
C4 C5 H5 117.8 . .
C7 C6 C11 120.3(4) . .
C7 C6 N2 119.2(4) . .
C11 C6 N2 120.4(4) . .
C8 C7 C6 119.5(4) . .
C8 C7 H7 120.3 . .
C6 C7 H7 120.3 . .
C7 C8 C9 122.0(4) . .
C7 C8 H8 119.0 . .
C9 C8 H8 119.0 . .
C10 C9 C8 116.9(4) . .
C10 C9 C12 122.2(4) . .
C8 C9 C12 120.8(4) . .
C11 C10 C9 122.4(4) . .
C11 C10 H10 118.8 . .
C9 C10 H10 118.8 . .
C10 C11 C6 118.9(4) . .
C10 C11 H11 120.6 . .
C6 C11 H11 120.6 . .
C9 C12 C13 112.8(4) . .
C9 C12 C14 108.2(4) . .
C13 C12 C14 109.3(4) . .
C9 C12 C15 108.9(4) . .
C13 C12 C15 108.2(4) . .
C14 C12 C15 109.3(4) . .
C12 C13 H13A 109.5 . .
C12 C13 H13B 109.5 . .
H13A C13 H13B 109.5 . .
C12 C13 H13C 109.5 . .
H13A C13 H13C 109.5 . .
H13B C13 H13C 109.5 . .
C12 C14 H14A 109.5 . .
C12 C14 H14B 109.5 . .
H14A C14 H14B 109.5 . .
C12 C14 H14C 109.5 . .
H14A C14 H14C 109.5 . .
H14B C14 H14C 109.5 . .
C12 C15 H15A 109.5 . .
C12 C15 H15B 109.5 . .
H15A C15 H15B 109.5 . .
C12 C15 H15C 109.5 . .
H15A C15 H15C 109.5 . .
H15B C15 H15C 109.5 . .
N3 C16 C17 124.5(4) . .
N3 C16 H16 117.7 . .
C17 C16 H16 117.7 . .
C16 C17 C18 117.9(4) . .
C16 C17 H17 121.0 . .
C18 C17 H17 121.0 . .
C19 C18 C17 118.7(4) . .
C19 C18 N4 118.1(4) . .
C17 C18 N4 123.2(4) . .
C20 C19 C18 119.1(4) . .
C20 C19 H19 120.5 . .
C18 C19 H19 120.5 . .
N3 C20 C19 123.3(4) . .
N3 C20 H20 118.4 . .
C19 C20 H20 118.4 . .
C22 C21 C26 119.7(4) . .
C22 C21 N4 123.4(4) . .
C26 C21 N4 116.8(4) . .
C21 C22 C23 120.2(4) . .
C21 C22 H22 119.9 . .
C23 C22 H22 119.9 . .
C24 C23 C22 121.2(5) . .
C24 C23 H23 119.4 . .
C22 C23 H23 119.4 . .
C23 C24 C25 117.0(4) . .
C23 C24 C27 121.5(4) . .
C25 C24 C27 121.5(4) . .
C26 C25 C24 122.2(4) . .
C26 C25 H25 118.9 . .
C24 C25 H25 118.9 . .
C25 C26 C21 119.5(5) . .
C25 C26 H26 120.2 . .
C21 C26 H26 120.2 . .
C33 C27 C31 116.7(10) . .
C29 C27 C24 115.4(6) . .
C33 C27 C24 109.0(7) . .
C31 C27 C24 114.6(8) . .
C29 C27 C28 109.4(8) . .
C24 C27 C28 110.2(6) . .
C29 C27 C30 109.1(7) . .
C24 C27 C30 106.5(5) . .
C28 C27 C30 105.7(7) . .
C33 C27 C32 104.1(9) . .
C31 C27 C32 103.8(9) . .
C24 C27 C32 107.5(6) . .
C30 C27 C32 133.2(7) . .
C27 C28 H28A 109.5 . .
C27 C28 H28B 109.5 . .
H28A C28 H28B 109.5 . .
C27 C28 H28C 109.5 . .
H28A C28 H28C 109.5 . .
H28B C28 H28C 109.5 . .
C27 C29 H29A 109.5 . .
C27 C29 H29B 109.5 . .
H29A C29 H29B 109.5 . .
C27 C29 H29C 109.5 . .
H29A C29 H29C 109.5 . .
H29B C29 H29C 109.5 . .
C27 C30 H30A 109.5 . .
C27 C30 H30B 109.5 . .
H30A C30 H30B 109.5 . .
C27 C30 H30C 109.5 . .
H30A C30 H30C 109.5 . .
H30B C30 H30C 109.5 . .
C27 C31 H31A 109.5 . .
C27 C31 H31B 109.5 . .
H31A C31 H31B 109.5 . .
C27 C31 H31C 109.5 . .
H31A C31 H31C 109.5 . .
H31B C31 H31C 109.5 . .
C27 C32 H32A 109.5 . .
C27 C32 H32B 109.5 . .
H32A C32 H32B 109.5 . .
C27 C32 H32C 109.5 . .
H32A C32 H32C 109.5 . .
H32B C32 H32C 109.5 . .
C27 C33 H33A 109.5 . .
C27 C33 H33B 109.5 . .
H33A C33 H33B 109.5 . .
C27 C33 H33C 109.5 . .
H33A C33 H33C 109.5 . .
H33B C33 H33C 109.5 . .
N5 C34 S1 179.6(4) . .

loop_
_geom_bond_atom_site_label_1
_geom_bond_atom_site_label_2
_geom_bond_distance
_geom_bond_site_symmetry_2
Co1 N5 2.063(3) .
Co1 N5 2.063(3) 3_556
Co1 N1 2.197(4) 3_556
Co1 N1 2.197(4) .
Co1 N3 2.209(3) .
Co1 N3 2.209(3) 3_556
S1 C34 1.628(4) .
O1 N2 1.302(4) .
O2 N4 1.288(5) .
N1 C1 1.346(5) .
N1 C5 1.348(5) .
N2 C3 1.411(5) .
N2 C6 1.430(5) .
N3 C20 1.350(5) .
N3 C16 1.356(5) .
N4 C18 1.416(5) .
N4 C21 1.440(5) .
N5 C34 1.163(5) .
C1 C2 1.377(6) .
C1 H1 0.9300 .
C2 C3 1.387(6) .
C2 H2 0.9300 .
C3 C4 1.397(6) .
C4 C5 1.370(6) .
C4 H4 0.9300 .
C5 H5 0.9300 .
C6 C7 1.387(6) .
C6 C11 1.389(6) .
C7 C8 1.377(6) .
C7 H7 0.9300 .
C8 C9 1.397(6) .
C8 H8 0.9300 .
C9 C10 1.390(6) .
C9 C12 1.522(6) .
C10 C11 1.386(6) .
C10 H10 0.9300 .
C11 H11 0.9300 .
C12 C13 1.527(7) .
C12 C14 1.528(6) .
C12 C15 1.542(7) .
C13 H13A 0.9600 .
C13 H13B 0.9600 .
C13 H13C 0.9600 .
C14 H14A 0.9600 .
C14 H14B 0.9600 .
C14 H14C 0.9600 .
C15 H15A 0.9600 .
C15 H15B 0.9600 .
C15 H15C 0.9600 .
C16 C17 1.372(6) .
C16 H16 0.9300 .
C17 C18 1.398(6) .
C17 H17 0.9300 .
C18 C19 1.395(6) .
C19 C20 1.378(6) .
C19 H19 0.9300 .
C20 H20 0.9300 .
C21 C22 1.381(7) .
C21 C26 1.393(6) .
C22 C23 1.399(6) .
C22 H22 0.9300 .
C23 C24 1.393(6) .
C23 H23 0.9300 .
C24 C25 1.406(6) .
C24 C27 1.527(6) .
C25 C26 1.381(6) .
C25 H25 0.9300 .
C26 H26 0.9300 .
C27 C29 1.443(12) .
C27 C33 1.450(16) .
C27 C31 1.519(18) .
C27 C28 1.545(14) .
C27 C30 1.610(10) .
C27 C32 1.673(14) .
C28 H28A 0.9600 .
C28 H28B 0.9600 .
C28 H28C 0.9600 .
C29 H29A 0.9600 .
C29 H29B 0.9600 .
C29 H29C 0.9600 .
C30 H30A 0.9600 .
C30 H30B 0.9600 .
C30 H30C 0.9600 .
C31 H31A 0.9600 .
C31 H31B 0.9600 .
C31 H31C 0.9600 .
C32 H32A 0.9600 .
C32 H32B 0.9600 .
C32 H32C 0.9600 .
C33 H33A 0.9600 .
C33 H33B 0.9600 .
C33 H33C 0.9600 .
